data_4302081
loop_
_publ_author_name
'Olga Crespo'
'M. Concepci\'on Gimeno'
'Antonio Laguna'
'Monika Kulcsar'
'Cristian Silvestru'

_publ_section_title
;
Gold Complexes with the Selenolate Ligand [2-(Me2NCH2)C6H4Se]-
;
_journal_name_full 'Inorganic Chemistry'
_journal_page_first 4134
_journal_page_last 4142
_journal_paper_doi 10.1021/ic802396g
_journal_volume 48
_journal_year 2009
_chemical_formula_sum 'C58 H66 Au2 Fe N2 O2 P2 Se2'
_chemical_formula_weight 1492.77
_chemical_name_systematic
; 
 ? 
;
_space_group_IT_number 14
_symmetry_cell_setting monoclinic
_symmetry_space_group_name_Hall '-P 2ybc'
_symmetry_space_group_name_H-M 'P 1 21/c 1'
_atom_sites_solution_hydrogens geom
_atom_sites_solution_primary direct
_atom_sites_solution_secondary difmap
_audit_creation_method SHELXL-97
_cell_angle_alpha 90.00
_cell_angle_beta 95.50(3)
_cell_angle_gamma 90.00
_cell_formula_units_Z 4
_cell_length_a 16.809(3)
_cell_length_b 14.032(3)
_cell_length_c 23.316(5)
_cell_measurement_reflns_used 52914
_cell_measurement_temperature 100(2)
_cell_measurement_theta_max 35.12
_cell_measurement_theta_min 3.64
_cell_volume 5474.1(19)
_computing_cell_refinement 'Crysalis RED'
_computing_data_collection 'Crysalis CCD'
_computing_data_reduction 'Crysalis RED'
_computing_molecular_graphics 'Bruker XP'
_computing_publication_material XCIF
_computing_structure_refinement 'SHELXL-97 (Sheldrick, 1997)'
_computing_structure_solution 'SHELXS-97 (Sheldrick, 1990)'
_diffrn_ambient_temperature 100(2)
_diffrn_detector_area_resol_mean 16.06
_diffrn_measured_fraction_theta_full 0.992
_diffrn_measured_fraction_theta_max 0.992
_diffrn_measurement_device_type 'Xcalibur Oxford Difracction'
_diffrn_measurement_method '\w rotations'
_diffrn_radiation_monochromator graphite
_diffrn_radiation_source 'fine-focus sealed tube'
_diffrn_radiation_type MoK\a
_diffrn_radiation_wavelength 0.71073
_diffrn_reflns_av_R_equivalents 0.0286
_diffrn_reflns_av_sigmaI/netI 0.0174
_diffrn_reflns_limit_h_max 19
_diffrn_reflns_limit_h_min -19
_diffrn_reflns_limit_k_max 16
_diffrn_reflns_limit_k_min -16
_diffrn_reflns_limit_l_max 27
_diffrn_reflns_limit_l_min -27
_diffrn_reflns_number 73151
_diffrn_reflns_theta_full 25.00
_diffrn_reflns_theta_max 25.00
_diffrn_reflns_theta_min 3.65
_exptl_absorpt_coefficient_mu 7.040
_exptl_absorpt_correction_T_max 0.3333
_exptl_absorpt_correction_T_min 0.1651
_exptl_absorpt_correction_type multi-scan
_exptl_absorpt_process_details SADABS
_exptl_crystal_colour orange
_exptl_crystal_density_diffrn 1.811
_exptl_crystal_density_method 'not measured'
_exptl_crystal_description prism
_exptl_crystal_F_000 2904
_exptl_crystal_size_max 0.40
_exptl_crystal_size_mid 0.22
_exptl_crystal_size_min 0.20
_refine_diff_density_max 0.597
_refine_diff_density_min -0.389
_refine_diff_density_rms 0.085
_refine_ls_extinction_method none
_refine_ls_goodness_of_fit_ref 1.116
_refine_ls_hydrogen_treatment riding
_refine_ls_matrix_type full
_refine_ls_number_parameters 646
_refine_ls_number_reflns 9571
_refine_ls_number_restraints 0
_refine_ls_restrained_S_all 1.116
_refine_ls_R_factor_all 0.0218
_refine_ls_R_factor_gt 0.0181
_refine_ls_shift/su_max 0.004
_refine_ls_shift/su_mean 0.000
_refine_ls_structure_factor_coef Fsqd
_refine_ls_weighting_details 'calc w=1/[\s^2^(Fo^2^)+(0.0089P)^2^+11.4060P] where P=(Fo^2^+2Fc^2^)/3'
_refine_ls_weighting_scheme calc
_refine_ls_wR_factor_gt 0.0373
_refine_ls_wR_factor_ref 0.0391
_reflns_number_gt 8889
_reflns_number_total 9571
_reflns_threshold_expression >2sigma(I)
_cod_data_source_file ic802396g_si_002.cif
_cod_data_source_block c165s
_cod_depositor_comments
;
The following automatic conversions were performed:
'_symmetry_cell_setting' value 'Monoclinic' changed to 'monoclinic'
according to '/home/saulius/struct/CIF-dictionaries/cif_core.dic'
dictionary named 'cif_core.dic' version 2.4.1 from 2010-06-29.

Automatic conversion script
Id: cif_fix_enum 1527 2010-12-29 10:47:43Z saulius 
;
_cod_original_cell_volume 5474.0(19)
_cod_original_sg_symbol_H-M P2(1)/c
_cod_database_code 4302081

loop_
_symmetry_equiv_pos_as_xyz
'x, y, z'
'-x, y+1/2, -z+1/2'
'-x, -y, -z'
'x, -y-1/2, z-1/2'

loop_
_atom_site_label
_atom_site_type_symbol
_atom_site_fract_x
_atom_site_fract_y
_atom_site_fract_z
_atom_site_U_iso_or_equiv
_atom_site_adp_type
_atom_site_occupancy
_atom_site_symmetry_multiplicity
_atom_site_calc_flag
_atom_site_refinement_flags
_atom_site_disorder_assembly
_atom_site_disorder_group
Au1 Au 0.688103(6) -0.031144(8) 0.113188(5) 0.01339(3) Uani 1 1 d . . .
Au2 Au 0.814235(6) 0.095220(8) 0.068521(5) 0.01440(3) Uani 1 1 d . . .
Fe1 Fe 0.77143(2) 0.16289(3) 0.237652(18) 0.01302(9) Uani 1 1 d . . .
C1 C 0.66023(16) 0.1690(2) 0.19300(12) 0.0133(6) Uani 1 1 d . . .
C2 C 0.65608(17) 0.1997(2) 0.25115(13) 0.0169(6) Uani 1 1 d . . .
H2 H 0.6248 0.1716 0.2785 0.020 Uiso 1 1 calc R . .
C3 C 0.70738(18) 0.2801(2) 0.26064(14) 0.0198(7) Uani 1 1 d . . .
H3 H 0.7162 0.3150 0.2956 0.024 Uiso 1 1 calc R . .
C4 C 0.74332(18) 0.2993(2) 0.20900(14) 0.0189(7) Uani 1 1 d . . .
H4 H 0.7800 0.3492 0.2034 0.023 Uiso 1 1 calc R . .
C5 C 0.71472(17) 0.2309(2) 0.16736(13) 0.0155(6) Uani 1 1 d . . .
H5 H 0.7292 0.2267 0.1290 0.019 Uiso 1 1 calc R . .
C6 C 0.81628(17) 0.0271(2) 0.23227(13) 0.0153(6) Uani 1 1 d . . .
H6 H 0.7935 -0.0235 0.2091 0.018 Uiso 1 1 calc R . .
C7 C 0.80056(17) 0.0476(2) 0.28965(13) 0.0162(6) Uani 1 1 d . . .
H7 H 0.7651 0.0134 0.3115 0.019 Uiso 1 1 calc R . .
C8 C 0.84725(17) 0.1284(2) 0.30898(13) 0.0169(6) Uani 1 1 d . . .
H8 H 0.8484 0.1572 0.3459 0.020 Uiso 1 1 calc R . .
C9 C 0.89156(17) 0.1581(2) 0.26339(13) 0.0154(6) Uani 1 1 d . . .
H9 H 0.9277 0.2102 0.2646 0.019 Uiso 1 1 calc R . .
C10 C 0.87253(17) 0.0961(2) 0.21534(13) 0.0150(6) Uani 1 1 d . . .
P1 P 0.60792(4) 0.06982(5) 0.15768(3) 0.01264(15) Uani 1 1 d . . .
C11 C 0.53113(17) 0.1215(2) 0.10718(12) 0.0134(6) Uani 1 1 d . . .
C12 C 0.48511(19) 0.0608(2) 0.07051(14) 0.0213(7) Uani 1 1 d . . .
H12 H 0.4935 -0.0061 0.0728 0.026 Uiso 1 1 calc R . .
C13 C 0.42731(19) 0.0978(2) 0.03085(14) 0.0240(7) Uani 1 1 d . . .
H13 H 0.3949 0.0560 0.0065 0.029 Uiso 1 1 calc R . .
C14 C 0.41601(18) 0.1957(2) 0.02621(14) 0.0220(7) Uani 1 1 d . . .
H14 H 0.3767 0.2208 -0.0017 0.026 Uiso 1 1 calc R . .
C15 C 0.46164(19) 0.2558(2) 0.06202(15) 0.0259(8) Uani 1 1 d . . .
H15 H 0.4541 0.3227 0.0588 0.031 Uiso 1 1 calc R . .
C16 C 0.51886(18) 0.2193(2) 0.10295(14) 0.0207(7) Uani 1 1 d . . .
H16 H 0.5497 0.2612 0.1282 0.025 Uiso 1 1 calc R . .
C21 C 0.55509(18) 0.0171(2) 0.21440(13) 0.0156(6) Uani 1 1 d . . .
C22 C 0.47754(19) 0.0461(2) 0.22281(14) 0.0213(7) Uani 1 1 d . . .
H22 H 0.4513 0.0928 0.1983 0.026 Uiso 1 1 calc R . .
C23 C 0.4390(2) 0.0063(2) 0.26717(16) 0.0308(8) Uani 1 1 d . . .
H23 H 0.3861 0.0253 0.2729 0.037 Uiso 1 1 calc R . .
C24 C 0.4779(2) -0.0612(2) 0.30318(15) 0.0318(9) Uani 1 1 d . . .
H24 H 0.4515 -0.0880 0.3336 0.038 Uiso 1 1 calc R . .
C25 C 0.5547(2) -0.0900(2) 0.29529(14) 0.0267(8) Uani 1 1 d . . .
H25 H 0.5810 -0.1360 0.3202 0.032 Uiso 1 1 calc R . .
C26 C 0.59313(19) -0.0511(2) 0.25056(14) 0.0200(7) Uani 1 1 d . . .
H26 H 0.6457 -0.0712 0.2447 0.024 Uiso 1 1 calc R . .
P2 P 0.90808(4) 0.10633(5) 0.14486(3) 0.01278(15) Uani 1 1 d . . .
C31 C 0.98855(17) 0.0202(2) 0.14290(13) 0.0149(6) Uani 1 1 d . . .
C32 C 1.01844(17) 0.0039(2) 0.08969(13) 0.0175(6) Uani 1 1 d . . .
H32 H 0.9950 0.0354 0.0562 0.021 Uiso 1 1 calc R . .
C33 C 1.08213(19) -0.0582(2) 0.08568(15) 0.0238(7) Uani 1 1 d . . .
H33 H 1.1029 -0.0681 0.0497 0.029 Uiso 1 1 calc R . .
C34 C 1.11505(19) -0.1053(2) 0.13406(16) 0.0258(8) Uani 1 1 d . . .
H34 H 1.1584 -0.1480 0.1313 0.031 Uiso 1 1 calc R . .
C35 C 1.08528(19) -0.0909(2) 0.18683(15) 0.0245(7) Uani 1 1 d . . .
H35 H 1.1081 -0.1239 0.2200 0.029 Uiso 1 1 calc R . .
C36 C 1.02211(18) -0.0282(2) 0.19126(14) 0.0203(7) Uani 1 1 d . . .
H36 H 1.0019 -0.0184 0.2275 0.024 Uiso 1 1 calc R . .
C41 C 0.95819(17) 0.2220(2) 0.14962(12) 0.0148(6) Uani 1 1 d . . .
C42 C 0.91732(18) 0.3025(2) 0.12809(13) 0.0191(7) Uani 1 1 d . . .
H42 H 0.8649 0.2965 0.1092 0.023 Uiso 1 1 calc R . .
C43 C 0.9529(2) 0.3916(2) 0.13412(14) 0.0237(7) Uani 1 1 d . . .
H43 H 0.9247 0.4464 0.1194 0.028 Uiso 1 1 calc R . .
C44 C 1.0290(2) 0.4011(2) 0.16152(14) 0.0250(7) Uani 1 1 d . . .
H44 H 1.0533 0.4622 0.1652 0.030 Uiso 1 1 calc R . .
C45 C 1.07003(19) 0.3214(2) 0.18360(14) 0.0234(7) Uani 1 1 d . . .
H45 H 1.1222 0.3281 0.2028 0.028 Uiso 1 1 calc R . .
C46 C 1.03500(18) 0.2321(2) 0.17760(13) 0.0199(7) Uani 1 1 d . . .
H46 H 1.0633 0.1776 0.1926 0.024 Uiso 1 1 calc R . .
Se1 Se 0.777488(17) -0.13741(2) 0.068287(13) 0.01565(7) Uani 1 1 d . . .
C51 C 0.79993(18) -0.2309(2) 0.12817(13) 0.0157(6) Uani 1 1 d . . .
C52 C 0.74437(18) -0.2524(2) 0.16720(13) 0.0190(7) Uani 1 1 d . . .
H52 H 0.6957 -0.2178 0.1656 0.023 Uiso 1 1 calc R . .
C53 C 0.7591(2) -0.3235(2) 0.20819(14) 0.0244(7) Uani 1 1 d . . .
H53 H 0.7210 -0.3368 0.2346 0.029 Uiso 1 1 calc R . .
C54 C 0.8300(2) -0.3752(2) 0.21050(14) 0.0264(8) Uani 1 1 d . . .
H54 H 0.8399 -0.4253 0.2377 0.032 Uiso 1 1 calc R . .
C55 C 0.88617(19) -0.3527(2) 0.17242(14) 0.0228(7) Uani 1 1 d . . .
H55 H 0.9350 -0.3872 0.1747 0.027 Uiso 1 1 calc R . .
C56 C 0.87292(17) -0.2812(2) 0.13111(13) 0.0168(6) Uani 1 1 d . . .
C57 C 0.93501(18) -0.2572(2) 0.09090(14) 0.0204(7) Uani 1 1 d . . .
H57A H 0.9439 -0.1875 0.0914 0.024 Uiso 1 1 calc R . .
H57B H 0.9861 -0.2883 0.1050 0.024 Uiso 1 1 calc R . .
N1 N 0.91213(15) -0.28762(19) 0.03171(12) 0.0203(6) Uani 1 1 d . . .
C58 C 0.9249(2) -0.3895(2) 0.02486(17) 0.0315(8) Uani 1 1 d . . .
H58A H 0.9818 -0.4041 0.0338 0.047 Uiso 1 1 calc R . .
H58B H 0.9080 -0.4081 -0.0150 0.047 Uiso 1 1 calc R . .
H58C H 0.8936 -0.4248 0.0512 0.047 Uiso 1 1 calc R . .
C59 C 0.9537(2) -0.2326(3) -0.00885(16) 0.0319(8) Uani 1 1 d . . .
H59A H 0.9396 -0.1651 -0.0059 0.048 Uiso 1 1 calc R . .
H59B H 0.9381 -0.2552 -0.0481 0.048 Uiso 1 1 calc R . .
H59C H 1.0115 -0.2403 0.0000 0.048 Uiso 1 1 calc R . .
Se2 Se 0.718013(17) 0.11089(2) -0.015330(13) 0.01696(7) Uani 1 1 d . . .
C61 C 0.73564(17) 0.2404(2) -0.03854(13) 0.0155(6) Uani 1 1 d . . .
C62 C 0.80523(18) 0.2896(2) -0.01939(13) 0.0191(7) Uani 1 1 d . . .
H62 H 0.8459 0.2577 0.0044 0.023 Uiso 1 1 calc R . .
C63 C 0.81632(19) 0.3837(2) -0.03425(13) 0.0208(7) Uani 1 1 d . . .
H63 H 0.8635 0.4165 -0.0199 0.025 Uiso 1 1 calc R . .
C64 C 0.7586(2) 0.4299(2) -0.07002(13) 0.0213(7) Uani 1 1 d . . .
H64 H 0.7656 0.4948 -0.0800 0.026 Uiso 1 1 calc R . .
C65 C 0.69015(19) 0.3810(2) -0.09148(13) 0.0202(7) Uani 1 1 d . . .
H65 H 0.6514 0.4124 -0.1172 0.024 Uiso 1 1 calc R . .
C66 C 0.67731(17) 0.2865(2) -0.07598(13) 0.0161(6) Uani 1 1 d . . .
C67 C 0.60255(17) 0.2326(2) -0.09888(14) 0.0193(7) Uani 1 1 d . . .
H67A H 0.6183 0.1785 -0.1225 0.023 Uiso 1 1 calc R . .
H67B H 0.5769 0.2061 -0.0659 0.023 Uiso 1 1 calc R . .
N2 N 0.54408(15) 0.29066(19) -0.13358(11) 0.0188(6) Uani 1 1 d . . .
C68 C 0.49104(19) 0.2296(3) -0.17036(15) 0.0262(8) Uani 1 1 d . . .
H68A H 0.5223 0.1934 -0.1963 0.039 Uiso 1 1 calc R . .
H68B H 0.4515 0.2689 -0.1932 0.039 Uiso 1 1 calc R . .
H68C H 0.4635 0.1853 -0.1464 0.039 Uiso 1 1 calc R . .
C69 C 0.4970(2) 0.3479(3) -0.09683(15) 0.0276(8) Uani 1 1 d . . .
H69A H 0.4595 0.3879 -0.1209 0.041 Uiso 1 1 calc R . .
H69B H 0.5327 0.3886 -0.0718 0.041 Uiso 1 1 calc R . .
H69C H 0.4671 0.3057 -0.0731 0.041 Uiso 1 1 calc R . .
O1 O 0.33360(15) 0.21338(19) 0.16973(11) 0.0363(6) Uani 1 1 d . . .
C70 C 0.2396(3) 0.1078(3) 0.1222(2) 0.0540(12) Uani 1 1 d . . .
H70A H 0.2640 0.0611 0.1498 0.081 Uiso 1 1 calc R . .
H70B H 0.2454 0.0861 0.0829 0.081 Uiso 1 1 calc R . .
H70C H 0.1827 0.1144 0.1275 0.081 Uiso 1 1 calc R . .
C71 C 0.2799(2) 0.2014(3) 0.13203(15) 0.0279(8) Uani 1 1 d . . .
C72 C 0.2499(2) 0.2815(3) 0.09332(17) 0.0406(10) Uani 1 1 d . . .
H72A H 0.1995 0.3056 0.1056 0.061 Uiso 1 1 calc R . .
H72B H 0.2411 0.2583 0.0536 0.061 Uiso 1 1 calc R . .
H72C H 0.2896 0.3329 0.0955 0.061 Uiso 1 1 calc R . .
O2 O 0.7711(3) 0.4636(4) 0.0999(2) 0.0535(13) Uani 0.60 1 d P . .
O3 O 0.5836(4) 0.5263(5) 0.0012(3) 0.0441(18) Uani 0.40 1 d P . .
C73 C 0.7038(2) 0.5827(3) 0.04541(19) 0.0399(10) Uani 1 1 d . . .
C74 C 0.7106(4) 0.4874(5) 0.0697(3) 0.0354(15) Uani 0.60 1 d P . .
C75 C 0.6451(2) 0.4157(3) 0.05897(17) 0.0396(10) Uani 1 1 d . . .
C76 C 0.6411(5) 0.5066(5) 0.0343(3) 0.0166(16) Uani 0.40 1 d P . .

loop_
_atom_site_aniso_label
_atom_site_aniso_U_11
_atom_site_aniso_U_22
_atom_site_aniso_U_33
_atom_site_aniso_U_23
_atom_site_aniso_U_13
_atom_site_aniso_U_12
Au1 0.01281(6) 0.01268(6) 0.01447(6) -0.00190(4) 0.00029(4) 0.00166(4)
Au2 0.01308(6) 0.01699(6) 0.01291(6) -0.00036(5) 0.00007(4) 0.00022(4)
Fe1 0.0110(2) 0.0149(2) 0.0129(2) -0.00108(17) -0.00021(17) 0.00129(16)
C1 0.0108(14) 0.0136(14) 0.0150(15) 0.0004(12) -0.0018(12) 0.0039(11)
C2 0.0124(14) 0.0180(15) 0.0200(16) -0.0024(13) 0.0002(12) 0.0032(12)
C3 0.0189(15) 0.0190(16) 0.0206(17) -0.0073(13) -0.0023(13) 0.0061(13)
C4 0.0152(15) 0.0131(15) 0.0276(18) -0.0005(13) -0.0017(13) 0.0001(12)
C5 0.0147(14) 0.0150(15) 0.0163(16) 0.0019(12) -0.0004(12) 0.0020(12)
C6 0.0135(14) 0.0152(15) 0.0166(15) 0.0020(12) -0.0012(12) 0.0035(12)
C7 0.0124(14) 0.0188(16) 0.0175(16) 0.0041(13) 0.0014(12) 0.0019(12)
C8 0.0160(15) 0.0225(16) 0.0115(15) 0.0006(12) -0.0024(12) 0.0050(12)
C9 0.0127(14) 0.0150(15) 0.0181(16) -0.0015(12) -0.0010(12) 0.0014(12)
C10 0.0130(14) 0.0157(15) 0.0159(16) 0.0015(12) -0.0006(12) 0.0040(12)
P1 0.0117(4) 0.0120(4) 0.0139(4) -0.0004(3) -0.0002(3) 0.0006(3)
C11 0.0123(14) 0.0173(15) 0.0105(14) 0.0011(12) 0.0007(12) 0.0002(11)
C12 0.0236(17) 0.0163(16) 0.0226(17) -0.0004(13) -0.0040(14) -0.0009(13)
C13 0.0209(17) 0.0285(18) 0.0207(18) -0.0003(14) -0.0072(14) -0.0063(14)
C14 0.0164(15) 0.0320(19) 0.0166(17) 0.0092(14) -0.0037(13) -0.0001(13)
C15 0.0246(17) 0.0186(17) 0.033(2) 0.0069(15) -0.0056(15) 0.0024(13)
C16 0.0182(16) 0.0163(16) 0.0264(18) -0.0024(13) -0.0030(14) -0.0014(12)
C21 0.0206(15) 0.0127(15) 0.0135(15) -0.0017(12) 0.0012(13) -0.0002(12)
C22 0.0234(17) 0.0187(16) 0.0224(17) 0.0049(13) 0.0051(14) 0.0044(13)
C23 0.0315(19) 0.0267(19) 0.037(2) 0.0059(16) 0.0194(17) 0.0075(15)
C24 0.049(2) 0.0218(18) 0.027(2) 0.0068(15) 0.0201(18) 0.0025(16)
C25 0.042(2) 0.0182(17) 0.0200(18) 0.0050(14) 0.0013(16) 0.0035(15)
C26 0.0211(16) 0.0183(16) 0.0199(17) -0.0009(13) -0.0015(13) 0.0018(13)
P2 0.0123(4) 0.0133(4) 0.0125(4) 0.0006(3) 0.0005(3) 0.0007(3)
C31 0.0128(14) 0.0119(15) 0.0199(16) -0.0017(12) 0.0013(12) -0.0024(11)
C32 0.0158(15) 0.0197(16) 0.0169(16) -0.0002(13) 0.0012(13) -0.0028(12)
C33 0.0192(16) 0.0216(17) 0.032(2) -0.0077(15) 0.0084(15) -0.0018(13)
C34 0.0146(15) 0.0181(17) 0.044(2) -0.0087(15) -0.0004(15) 0.0014(13)
C35 0.0222(17) 0.0174(16) 0.032(2) 0.0042(14) -0.0076(15) 0.0014(13)
C36 0.0208(16) 0.0196(16) 0.0205(17) 0.0022(13) 0.0013(13) 0.0007(13)
C41 0.0169(15) 0.0163(15) 0.0119(15) 0.0002(12) 0.0048(12) -0.0020(12)
C42 0.0182(15) 0.0215(17) 0.0177(16) 0.0013(13) 0.0014(13) -0.0011(13)
C43 0.0288(18) 0.0162(16) 0.0260(18) 0.0024(14) 0.0025(15) 0.0010(13)
C44 0.0309(19) 0.0186(17) 0.0265(18) -0.0050(14) 0.0075(15) -0.0078(14)
C45 0.0183(16) 0.0284(18) 0.0230(18) -0.0029(14) 0.0002(14) -0.0053(13)
C46 0.0191(16) 0.0194(16) 0.0210(17) 0.0008(13) 0.0009(13) 0.0010(13)
Se1 0.01696(14) 0.01436(15) 0.01590(15) -0.00025(12) 0.00295(12) 0.00335(11)
C51 0.0185(15) 0.0132(15) 0.0148(15) -0.0027(12) -0.0018(12) -0.0019(12)
C52 0.0197(16) 0.0191(16) 0.0182(16) -0.0042(13) 0.0025(13) -0.0011(13)
C53 0.0295(18) 0.0257(18) 0.0186(17) -0.0028(14) 0.0050(14) -0.0069(14)
C54 0.037(2) 0.0227(18) 0.0184(17) 0.0046(14) -0.0049(15) -0.0042(15)
C55 0.0204(16) 0.0229(17) 0.0235(18) -0.0008(14) -0.0056(14) 0.0043(13)
C56 0.0155(15) 0.0173(16) 0.0166(16) -0.0028(13) -0.0035(13) -0.0015(12)
C57 0.0130(15) 0.0189(16) 0.0289(18) -0.0017(14) -0.0002(13) -0.0001(12)
N1 0.0175(13) 0.0197(14) 0.0248(15) -0.0008(11) 0.0072(11) -0.0015(11)
C58 0.0311(19) 0.0225(18) 0.042(2) -0.0064(16) 0.0103(17) 0.0040(15)
C59 0.0289(19) 0.038(2) 0.031(2) 0.0009(17) 0.0124(16) -0.0081(16)
Se2 0.01673(15) 0.01567(15) 0.01745(16) 0.00115(12) -0.00368(12) -0.00222(11)
C61 0.0175(15) 0.0161(15) 0.0136(15) -0.0020(12) 0.0048(12) -0.0013(12)
C62 0.0182(15) 0.0260(17) 0.0130(16) -0.0015(13) 0.0010(13) -0.0004(13)
C63 0.0222(16) 0.0231(17) 0.0175(16) -0.0052(13) 0.0044(14) -0.0099(13)
C64 0.0320(18) 0.0150(15) 0.0184(17) -0.0025(13) 0.0108(14) -0.0043(13)
C65 0.0226(16) 0.0220(17) 0.0164(16) 0.0013(13) 0.0039(13) 0.0023(13)
C66 0.0168(15) 0.0183(16) 0.0136(15) -0.0010(12) 0.0042(12) -0.0002(12)
C67 0.0154(15) 0.0199(16) 0.0222(17) 0.0021(13) -0.0002(13) 0.0005(12)
N2 0.0147(13) 0.0233(14) 0.0182(14) 0.0014(11) 0.0004(11) 0.0022(11)
C68 0.0171(16) 0.0321(19) 0.0288(19) 0.0038(15) -0.0011(14) -0.0038(14)
C69 0.0237(17) 0.033(2) 0.0272(19) 0.0030(16) 0.0079(15) 0.0075(15)
O1 0.0349(15) 0.0418(16) 0.0313(15) 0.0024(12) -0.0006(13) -0.0089(12)
C70 0.058(3) 0.041(3) 0.066(3) -0.017(2) 0.019(2) -0.017(2)
C71 0.0223(18) 0.035(2) 0.028(2) -0.0071(16) 0.0096(16) -0.0051(15)
C72 0.030(2) 0.052(3) 0.039(2) 0.003(2) 0.0032(18) 0.0086(18)
O2 0.051(3) 0.060(3) 0.047(3) -0.002(3) -0.008(3) 0.014(3)
O3 0.047(4) 0.042(4) 0.039(4) -0.022(3) -0.021(3) 0.027(3)
C73 0.041(2) 0.027(2) 0.053(3) -0.0099(18) 0.010(2) -0.0035(17)
C74 0.033(3) 0.049(4) 0.025(3) -0.008(3) 0.003(3) 0.012(3)
C75 0.046(2) 0.039(2) 0.036(2) -0.0002(18) 0.0149(19) -0.0094(18)
C76 0.023(4) 0.015(4) 0.012(4) -0.008(3) 0.004(3) 0.005(3)

loop_
_atom_type_symbol
_atom_type_description
_atom_type_scat_dispersion_real
_atom_type_scat_dispersion_imag
_atom_type_scat_source
C C 0.0033 0.0016 'International Tables Vol C Tables 4.2.6.8 and 6.1.1.4'
H H 0.0000 0.0000 'International Tables Vol C Tables 4.2.6.8 and 6.1.1.4'
N N 0.0061 0.0033 'International Tables Vol C Tables 4.2.6.8 and 6.1.1.4'
P P 0.1023 0.0942 'International Tables Vol C Tables 4.2.6.8 and 6.1.1.4'
Fe Fe 0.3463 0.8444 'International Tables Vol C Tables 4.2.6.8 and 6.1.1.4'
Au Au -2.0133 8.8022 'International Tables Vol C Tables 4.2.6.8 and 6.1.1.4'
Se Se -0.0929 2.2259 'International Tables Vol C Tables 4.2.6.8 and 6.1.1.4'
O O 0.0106 0.0060 'International Tables Vol C Tables 4.2.6.8 and 6.1.1.4'

loop_
_geom_angle_atom_site_label_1
_geom_angle_atom_site_label_2
_geom_angle_atom_site_label_3
_geom_angle
_geom_angle_site_symmetry_1
_geom_angle_site_symmetry_3
_geom_angle_publ_flag
P1 Au1 Se1 177.96(2) . . ?
P1 Au1 Au2 104.93(3) . . ?
Se1 Au1 Au2 74.22(2) . . ?
P2 Au2 Se2 170.61(2) . . ?
P2 Au2 Au1 103.18(2) . . ?
Se2 Au2 Au1 83.992(17) . . ?
C5 Fe1 C10 110.05(12) . . ?
C5 Fe1 C9 128.19(12) . . ?
C10 Fe1 C9 40.80(12) . . ?
C5 Fe1 C1 40.89(11) . . ?
C10 Fe1 C1 128.83(12) . . ?
C9 Fe1 C1 166.58(11) . . ?
C5 Fe1 C7 154.81(12) . . ?
C10 Fe1 C7 68.47(11) . . ?
C9 Fe1 C7 68.22(12) . . ?
C1 Fe1 C7 119.12(12) . . ?
C5 Fe1 C8 164.09(12) . . ?
C10 Fe1 C8 68.44(12) . . ?
C9 Fe1 C8 40.40(12) . . ?
C1 Fe1 C8 152.25(12) . . ?
C7 Fe1 C8 40.68(12) . . ?
C5 Fe1 C6 121.80(12) . . ?
C10 Fe1 C6 40.88(11) . . ?
C9 Fe1 C6 68.36(12) . . ?
C1 Fe1 C6 109.21(12) . . ?
C7 Fe1 C6 40.35(12) . . ?
C8 Fe1 C6 68.19(12) . . ?
C5 Fe1 C2 68.48(12) . . ?
C10 Fe1 C2 165.56(12) . . ?
C9 Fe1 C2 151.41(12) . . ?
C1 Fe1 C2 40.72(11) . . ?
C7 Fe1 C2 106.40(12) . . ?
C8 Fe1 C2 117.11(12) . . ?
C6 Fe1 C2 126.69(12) . . ?
C5 Fe1 C3 67.85(12) . . ?
C10 Fe1 C3 153.55(12) . . ?
C9 Fe1 C3 118.26(12) . . ?
C1 Fe1 C3 68.05(12) . . ?
C7 Fe1 C3 125.13(12) . . ?
C8 Fe1 C3 106.03(12) . . ?
C6 Fe1 C3 163.12(12) . . ?
C2 Fe1 C3 40.40(12) . . ?
C5 Fe1 C4 40.24(12) . . ?
C10 Fe1 C4 120.69(12) . . ?
C9 Fe1 C4 108.24(12) . . ?
C1 Fe1 C4 68.20(12) . . ?
C7 Fe1 C4 162.74(12) . . ?
C8 Fe1 C4 125.79(13) . . ?
C6 Fe1 C4 155.73(12) . . ?
C2 Fe1 C4 68.15(12) . . ?
C3 Fe1 C4 40.32(12) . . ?
C2 C1 C5 107.7(3) . . ?
C2 C1 P1 126.8(2) . . ?
C5 C1 P1 125.5(2) . . ?
C2 C1 Fe1 69.91(16) . . ?
C5 C1 Fe1 69.49(16) . . ?
P1 C1 Fe1 125.47(15) . . ?
C3 C2 C1 107.6(3) . . ?
C3 C2 Fe1 69.96(16) . . ?
C1 C2 Fe1 69.37(16) . . ?
C4 C3 C2 108.6(3) . . ?
C4 C3 Fe1 69.97(17) . . ?
C2 C3 Fe1 69.64(17) . . ?
C5 C4 C3 107.9(3) . . ?
C5 C4 Fe1 69.25(17) . . ?
C3 C4 Fe1 69.72(17) . . ?
C4 C5 C1 108.3(3) . . ?
C4 C5 Fe1 70.51(18) . . ?
C1 C5 Fe1 69.62(17) . . ?
C7 C6 C10 108.1(3) . . ?
C7 C6 Fe1 69.66(17) . . ?
C10 C6 Fe1 69.32(16) . . ?
C6 C7 C8 108.2(3) . . ?
C6 C7 Fe1 69.99(17) . . ?
C8 C7 Fe1 69.70(17) . . ?
C9 C8 C7 108.0(3) . . ?
C9 C8 Fe1 69.73(17) . . ?
C7 C8 Fe1 69.62(17) . . ?
C8 C9 C10 108.3(3) . . ?
C8 C9 Fe1 69.88(17) . . ?
C10 C9 Fe1 69.56(16) . . ?
C9 C10 C6 107.4(2) . . ?
C9 C10 P2 126.5(2) . . ?
C6 C10 P2 126.0(2) . . ?
C9 C10 Fe1 69.64(16) . . ?
C6 C10 Fe1 69.80(16) . . ?
P2 C10 Fe1 123.27(16) . . ?
C1 P1 C11 105.89(14) . . ?
C1 P1 C21 103.45(13) . . ?
C11 P1 C21 105.54(13) . . ?
C1 P1 Au1 113.90(9) . . ?
C11 P1 Au1 111.67(10) . . ?
C21 P1 Au1 115.48(10) . . ?
C12 C11 C16 119.5(3) . . ?
C12 C11 P1 118.3(2) . . ?
C16 C11 P1 122.2(2) . . ?
C13 C12 C11 119.8(3) . . ?
C12 C13 C14 120.5(3) . . ?
C15 C14 C13 119.8(3) . . ?
C14 C15 C16 120.2(3) . . ?
C15 C16 C11 120.1(3) . . ?
C26 C21 C22 119.8(3) . . ?
C26 C21 P1 119.5(2) . . ?
C22 C21 P1 120.7(2) . . ?
C23 C22 C21 119.7(3) . . ?
C24 C23 C22 119.9(3) . . ?
C25 C24 C23 120.8(3) . . ?
C24 C25 C26 119.5(3) . . ?
C21 C26 C25 120.4(3) . . ?
C10 P2 C31 106.37(14) . . ?
C10 P2 C41 101.88(13) . . ?
C31 P2 C41 104.61(13) . . ?
C10 P2 Au2 116.26(10) . . ?
C31 P2 Au2 113.45(10) . . ?
C41 P2 Au2 113.00(10) . . ?
C36 C31 C32 119.1(3) . . ?
C36 C31 P2 123.4(2) . . ?
C32 C31 P2 117.5(2) . . ?
C33 C32 C31 120.4(3) . . ?
C34 C33 C32 119.8(3) . . ?
C33 C34 C35 120.4(3) . . ?
C34 C35 C36 120.1(3) . . ?
C31 C36 C35 120.2(3) . . ?
C42 C41 C46 119.2(3) . . ?
C42 C41 P2 119.4(2) . . ?
C46 C41 P2 121.3(2) . . ?
C43 C42 C41 120.2(3) . . ?
C44 C43 C42 120.3(3) . . ?
C43 C44 C45 120.0(3) . . ?
C44 C45 C46 120.0(3) . . ?
C45 C46 C41 120.2(3) . . ?
C51 Se1 Au1 101.08(9) . . ?
C52 C51 C56 119.5(3) . . ?
C52 C51 Se1 121.5(2) . . ?
C56 C51 Se1 119.0(2) . . ?
C53 C52 C51 121.1(3) . . ?
C52 C53 C54 119.9(3) . . ?
C53 C54 C55 119.1(3) . . ?
C54 C55 C56 122.0(3) . . ?
C55 C56 C51 118.3(3) . . ?
C55 C56 C57 121.1(3) . . ?
C51 C56 C57 120.6(3) . . ?
N1 C57 C56 112.8(2) . . ?
C59 N1 C58 111.4(3) . . ?
C59 N1 C57 111.2(3) . . ?
C58 N1 C57 111.2(3) . . ?
C61 Se2 Au2 101.73(9) . . ?
C62 C61 C66 119.0(3) . . ?
C62 C61 Se2 121.6(2) . . ?
C66 C61 Se2 119.4(2) . . ?
C63 C62 C61 121.4(3) . . ?
C64 C63 C62 119.8(3) . . ?
C63 C64 C65 119.7(3) . . ?
C64 C65 C66 121.2(3) . . ?
C65 C66 C61 118.7(3) . . ?
C65 C66 C67 121.6(3) . . ?
C61 C66 C67 119.6(3) . . ?
N2 C67 C66 114.1(3) . . ?
C68 N2 C67 109.9(3) . . ?
C68 N2 C69 109.5(3) . . ?
C67 N2 C69 110.8(3) . . ?
O1 C71 C70 122.2(4) . . ?
O1 C71 C72 121.1(3) . . ?
C70 C71 C72 116.7(4) . . ?
C74 C73 C76 56.1(4) . . ?
O2 C74 C76 175.3(7) . . ?
O2 C74 C73 120.3(6) . . ?
C76 C74 C73 63.9(5) . . ?
O2 C74 C75 118.0(6) . . ?
C76 C74 C75 57.8(4) . . ?
C73 C74 C75 121.7(5) . . ?
C76 C75 C74 57.4(4) . . ?
O3 C76 C74 175.9(8) . . ?
O3 C76 C75 118.4(7) . . ?
C74 C76 C75 64.8(5) . . ?
O3 C76 C73 116.9(7) . . ?
C74 C76 C73 60.0(5) . . ?
C75 C76 C73 124.7(6) . . ?

loop_
_geom_bond_atom_site_label_1
_geom_bond_atom_site_label_2
_geom_bond_distance
_geom_bond_site_symmetry_2
_geom_bond_publ_flag
Au1 P1 2.2732(8) . ?
Au1 Se1 2.4245(5) . ?
Au1 Au2 3.0243(6) . ?
Au2 P2 2.2678(11) . ?
Au2 Se2 2.4250(8) . ?
Fe1 C5 2.051(3) . ?
Fe1 C10 2.051(3) . ?
Fe1 C9 2.052(3) . ?
Fe1 C1 2.052(3) . ?
Fe1 C7 2.053(3) . ?
Fe1 C8 2.054(3) . ?
Fe1 C6 2.057(3) . ?
Fe1 C2 2.060(3) . ?
Fe1 C3 2.064(3) . ?
Fe1 C4 2.067(3) . ?
C1 C2 1.431(4) . ?
C1 C5 1.433(4) . ?
C1 P1 1.802(3) . ?
C2 C3 1.424(4) . ?
C3 C4 1.424(4) . ?
C4 C5 1.417(4) . ?
C6 C7 1.418(4) . ?
C6 C10 1.435(4) . ?
C7 C8 1.427(4) . ?
C8 C9 1.418(4) . ?
C9 C10 1.430(4) . ?
C10 P2 1.807(3) . ?
P1 C11 1.813(3) . ?
P1 C21 1.819(3) . ?
C11 C12 1.389(4) . ?
C11 C16 1.390(4) . ?
C12 C13 1.377(5) . ?
C13 C14 1.389(5) . ?
C14 C15 1.369(5) . ?
C15 C16 1.386(5) . ?
C21 C26 1.390(4) . ?
C21 C22 1.397(4) . ?
C22 C23 1.389(4) . ?
C23 C24 1.387(5) . ?
C24 C25 1.381(5) . ?
C25 C26 1.390(4) . ?
P2 C31 1.818(3) . ?
P2 C41 1.827(3) . ?
C31 C36 1.389(4) . ?
C31 C32 1.401(4) . ?
C32 C33 1.390(4) . ?
C33 C34 1.377(5) . ?
C34 C35 1.387(5) . ?
C35 C36 1.390(4) . ?
C41 C42 1.391(4) . ?
C41 C46 1.397(4) . ?
C42 C43 1.387(4) . ?
C43 C44 1.382(5) . ?
C44 C45 1.386(5) . ?
C45 C46 1.386(4) . ?
Se1 C51 1.926(3) . ?
C51 C52 1.398(4) . ?
C51 C56 1.411(4) . ?
C52 C53 1.387(5) . ?
C53 C54 1.391(5) . ?
C54 C55 1.393(5) . ?
C55 C56 1.394(4) . ?
C56 C57 1.506(4) . ?
C57 N1 1.460(4) . ?
N1 C59 1.451(4) . ?
N1 C58 1.456(4) . ?
Se2 C61 1.928(3) . ?
C61 C62 1.394(4) . ?
C61 C66 1.406(4) . ?
C62 C63 1.382(4) . ?
C63 C64 1.379(5) . ?
C64 C65 1.392(5) . ?
C65 C66 1.397(4) . ?
C66 C67 1.519(4) . ?
C67 N2 1.460(4) . ?
N2 C68 1.456(4) . ?
N2 C69 1.462(4) . ?
O1 C71 1.210(4) . ?
C70 C71 1.485(5) . ?
C71 C72 1.498(5) . ?
O2 C74 1.225(8) . ?
O3 C76 1.209(10) . ?
C73 C74 1.452(8) . ?
C73 C76 1.506(8) . ?
C74 C76 1.392(10) . ?
C74 C75 1.495(8) . ?
C75 C76 1.399(9) . ?
